data_7040163
loop_
_publ_author_name
'Li, Lei-Lei'
'Pan, Rui'
'Zhao, Jun-Wei'
'Yang, Bai-Feng'
'Yang, Guo-Yu'

_publ_section_title
;
 A series of lanthanide germanate cluster organic frameworks.
;
_journal_issue 30
_journal_name_full 'Dalton transactions (Cambridge, England : 2003)'
_journal_page_first 11958
_journal_page_last 11967
_journal_paper_doi 10.1039/c6dt01629d
_journal_volume 45
_journal_year 2016
_chemical_formula_sum 'C42 H104 Dy10 Ge12 O83'
_chemical_formula_weight 4433.33
_chemical_name_systematic
; 
 ? 
;
_space_group_IT_number 14
_symmetry_cell_setting monoclinic
_symmetry_space_group_name_Hall '-P 2ybc'
_symmetry_space_group_name_H-M 'P 1 21/c 1'
_atom_sites_solution_hydrogens geom
_atom_sites_solution_primary direct
_atom_sites_solution_secondary difmap
_audit_creation_method SHELXL-97
_audit_update_record
;
2016-05-23 deposited with the CCDC.
2016-05-25 downloaded from the CCDC.
;
_cell_angle_alpha 90.00
_cell_angle_beta 94.451(2)
_cell_angle_gamma 90.00
_cell_formula_units_Z 2
_cell_length_a 14.7192(3)
_cell_length_b 16.5170(3)
_cell_length_c 21.7274(5)
_cell_measurement_reflns_used 17624
_cell_measurement_temperature 293(2)
_cell_measurement_theta_max 29.4395
_cell_measurement_theta_min 2.7704
_cell_volume 5266.37(19)
_computing_cell_refinement
;
CrysAlisPro, Agilent Technologies,
Version 1.171.35.19 (release 27-10-2011 CrysAlis171 .NET)
(compiled Oct 27 2011,15:02:11)
;
_computing_data_collection
;
CrysAlisPro, Agilent Technologies,
Version 1.171.35.19 (release 27-10-2011 CrysAlis171 .NET)
(compiled Oct 27 2011,15:02:11)
;
_computing_data_reduction
;
CrysAlisPro, Agilent Technologies,
Version 1.171.35.19 (release 27-10-2011 CrysAlis171 .NET)
(compiled Oct 27 2011,15:02:11)
;
_computing_molecular_graphics 'Olex2 (Dolomanov et al., 2009)'
_computing_publication_material 'Olex2 (Dolomanov et al., 2009)'
_computing_structure_refinement 'SHELXL-97 (Sheldrick, 1997)'
_computing_structure_solution 'SHELXS-97 (Sheldrick, 1990)'
_diffrn_ambient_temperature 293(2)
_diffrn_detector_area_resol_mean 10.4170
_diffrn_measured_fraction_theta_full 0.998
_diffrn_measured_fraction_theta_max 0.998
_diffrn_measurement_device_type 'Xcalibur, Atlas, Gemini ultra'
_diffrn_measurement_method '\w scans'
_diffrn_radiation_monochromator graphite
_diffrn_radiation_source 'Enhance (Mo) X-ray Source'
_diffrn_radiation_type MoK\a
_diffrn_radiation_wavelength 0.71073
_diffrn_reflns_av_R_equivalents 0.0410
_diffrn_reflns_av_sigmaI/netI 0.0369
_diffrn_reflns_limit_h_max 17
_diffrn_reflns_limit_h_min -17
_diffrn_reflns_limit_k_max 19
_diffrn_reflns_limit_k_min -19
_diffrn_reflns_limit_l_max 25
_diffrn_reflns_limit_l_min -24
_diffrn_reflns_number 35352
_diffrn_reflns_theta_full 25.00
_diffrn_reflns_theta_max 25.00
_diffrn_reflns_theta_min 2.78
_diffrn_standards_decay_% none
_diffrn_standards_interval_count none
_diffrn_standards_interval_time none
_diffrn_standards_number 43054
_exptl_absorpt_coefficient_mu 10.474
_exptl_absorpt_correction_T_max 0.3429
_exptl_absorpt_correction_T_min 0.2065
_exptl_absorpt_correction_type multi-scan
_exptl_absorpt_process_details sadabs
_exptl_crystal_colour colourless
_exptl_crystal_density_diffrn 2.796
_exptl_crystal_density_method 'not measured'
_exptl_crystal_description block
_exptl_crystal_F_000 4128
_exptl_crystal_size_max 0.22
_exptl_crystal_size_mid 0.19
_exptl_crystal_size_min 0.13
_refine_diff_density_max 2.710
_refine_diff_density_min -3.027
_refine_diff_density_rms 0.255
_refine_ls_extinction_method none
_refine_ls_goodness_of_fit_ref 1.045
_refine_ls_hydrogen_treatment constr
_refine_ls_matrix_type full
_refine_ls_number_parameters 649
_refine_ls_number_reflns 9257
_refine_ls_number_restraints 6
_refine_ls_restrained_S_all 1.045
_refine_ls_R_factor_all 0.0521
_refine_ls_R_factor_gt 0.0421
_refine_ls_shift/su_max 0.001
_refine_ls_shift/su_mean 0.000
_refine_ls_structure_factor_coef Fsqd
_refine_ls_weighting_details 'calc w=1/[\s^2^(Fo^2^)+(0.0274P)^2^+184.4057P] where P=(Fo^2^+2Fc^2^)/3'
_refine_ls_weighting_scheme calc
_refine_ls_wR_factor_gt 0.0989
_refine_ls_wR_factor_ref 0.1024
_reflns_number_gt 7980
_reflns_number_total 9257
_reflns_threshold_expression >2sigma(I)
_cod_data_source_file c6dt01629d2.cif
_cod_data_source_block 2
_cod_depositor_comments
;
The following automatic conversions were performed:

'_symmetry_cell_setting' value 'Monoclinic' changed to 'monoclinic'
according to
/usr/data/users/saulius/crontab/automatic-downloads/current/RSC/lib/dictionaries/cif_core.dic
dictionary named 'cif_core.dic' version 2.4.2 from 2011-04-26.

Automatic conversion script
Id: cif_fix_values 4268 2015-11-12 08:31:59Z antanas 
;
_cod_original_sg_symbol_H-M P2(1)/c
_cod_database_code 7040163

loop_
_symmetry_equiv_pos_as_xyz
'x, y, z'
'-x, y+1/2, -z+1/2'
'-x, -y, -z'
'x, -y-1/2, z-1/2'

loop_
_atom_site_label
_atom_site_type_symbol
_atom_site_fract_x
_atom_site_fract_y
_atom_site_fract_z
_atom_site_U_iso_or_equiv
_atom_site_adp_type
_atom_site_occupancy
_atom_site_symmetry_multiplicity
_atom_site_calc_flag
_atom_site_refinement_flags
Dy1 Dy 0.51905(3) -0.17209(3) 0.89028(2) 0.01154(12) Uani 1 1 d .
Dy2 Dy 0.29649(3) -0.13557(3) 0.95926(2) 0.01181(12) Uani 1 1 d .
Dy3 Dy 0.28948(3) 0.03870(3) 1.06875(2) 0.01261(12) Uani 1 1 d .
Dy4 Dy 0.42662(3) 0.15784(3) 0.83856(2) 0.01485(12) Uani 1 1 d .
Dy5 Dy 0.08564(4) 0.13951(4) 1.17133(3) 0.02341(14) Uani 1 1 d .
Ge1 Ge 0.22781(7) 0.06929(7) 0.91445(5) 0.0122(2) Uani 1 1 d .
Ge2 Ge 0.33705(7) -0.03570(7) 0.82309(5) 0.0123(2) Uani 1 1 d .
Ge3 Ge 0.54942(7) -0.00345(6) 0.79944(5) 0.0119(2) Uani 1 1 d .
Ge4 Ge 0.65579(7) 0.14767(7) 0.87100(5) 0.0135(2) Uani 1 1 d .
Ge5 Ge 0.53988(8) 0.25600(6) 0.96219(5) 0.0144(2) Uani 1 1 d .
Ge6 Ge 0.33141(8) 0.22323(7) 0.98473(5) 0.0137(2) Uani 1 1 d .
O1 O 0.2897(5) 0.0590(5) 0.8463(3) 0.0171(16) Uani 1 1 d .
O2 O 0.4315(5) 0.0216(4) 0.7960(3) 0.0134(15) Uani 1 1 d .
O3 O 0.5743(5) 0.1026(4) 0.8158(3) 0.0178(16) Uani 1 1 d .
O4 O 0.5690(5) 0.2176(4) 0.8896(3) 0.0155(16) Uani 1 1 d .
O5 O 0.4198(5) 0.2440(4) 0.9348(3) 0.0173(16) Uani 1 1 d .
O6 O 0.2510(5) 0.1728(5) 0.9309(4) 0.0218(17) Uani 1 1 d U
O7 O 0.1387(6) 0.0370(6) 1.0369(4) 0.033(2) Uani 1 1 d .
O8 O 0.0340(6) 0.1226(5) 1.0653(4) 0.030(2) Uani 1 1 d .
O9 O 0.2067(5) -0.0869(5) 0.8655(3) 0.0217(18) Uani 1 1 d .
O10 O 0.0676(6) -0.1261(7) 0.8314(4) 0.043(3) Uani 1 1 d .
O11 O 0.4894(5) -0.1360(4) 0.7811(3) 0.0174(16) Uani 1 1 d .
O12 O 0.5185(6) -0.2371(5) 0.7199(4) 0.0272(19) Uani 1 1 d .
O13 O 0.7508(5) 0.0249(5) 0.8375(4) 0.0258(19) Uani 1 1 d .
O14 O 0.8968(6) 0.0045(6) 0.8221(5) 0.038(2) Uani 1 1 d .
O15 O 0.7099(6) 0.2555(5) 0.9771(4) 0.028(2) Uani 1 1 d .
O16 O 0.8191(8) 0.3419(7) 0.9621(8) 0.077(4) Uani 1 1 d .
O17 O 0.4347(6) 0.2954(5) 1.0589(4) 0.0257(19) Uani 1 1 d .
O18 O 0.4315(7) 0.4051(5) 1.1178(4) 0.035(2) Uani 1 1 d .
O19 O 0.2862(5) 0.0047(4) 0.9670(3) 0.0161(16) Uani 1 1 d .
O20 O 0.3876(5) -0.0943(4) 0.8827(3) 0.0134(15) Uani 1 1 d .
O21 O 0.5840(5) -0.0513(4) 0.8685(3) 0.0145(15) Uani 1 1 d .
O22 O 0.6816(5) 0.0939(4) 0.9393(3) 0.0131(15) Uani 1 1 d .
O23 O 0.5602(5) 0.1872(4) 1.0224(3) 0.0145(15) Uani 1 1 d .
O24 O 0.3682(5) 0.1452(4) 1.0347(3) 0.0138(15) Uani 1 1 d .
O25 O 0.2215(6) 0.2035(6) 1.2124(4) 0.040(2) Uani 1 1 d .
O26 O 0.2255(5) 0.1446(5) 1.1244(4) 0.0213(17) Uani 1 1 d .
O27 O 0.3475(5) 0.2168(5) 1.1624(4) 0.0213(17) Uani 1 1 d .
O28 O 0.0410(7) 0.2326(6) 1.2533(5) 0.043(2) Uani 1 1 d .
O29 O 0.0819(8) 0.1074(7) 1.2779(5) 0.051(3) Uani 1 1 d .
O1W O 0.4608(5) 0.0721(4) 0.9285(3) 0.0156(16) Uani 1 1 d .
O2W O 0.2963(6) 0.2441(5) 0.8219(4) 0.031(2) Uani 1 1 d .
O3W O 0.3620(6) 0.1466(5) 0.7305(4) 0.029(2) Uani 1 1 d .
O4W O 0.1414(6) -0.1689(6) 0.9749(5) 0.037(2) Uani 1 1 d .
O5W O 0.2774(6) -0.2519(5) 0.8874(5) 0.036(2) Uani 1 1 d .
O6W O 0.4465(6) -0.2899(5) 0.8334(4) 0.0257(19) Uani 1 1 d .
O7W O 0.0676(8) 0.2708(7) 1.1261(5) 0.052(3) Uani 1 1 d .
O8W O 0.1307(16) 0.8196(14) 0.3305(11) 0.056(6) Uiso 0.50 1 d P
O9W O 0.1131(13) 0.9844(12) 0.5860(11) 0.137(8) Uani 1 1 d .
O10W O 0.091(2) 0.034(2) 0.4706(17) 0.105(11) Uiso 0.50 1 d P
O11W O 0.1725(11) 0.0995(9) 0.6796(9) 0.098(5) Uani 1 1 d .
O12W O 0.0013(13) 0.1755(11) 0.5130(9) 0.110(6) Uiso 1 1 d .
O13W O 0.0395(16) 0.0984(15) 0.7526(11) 0.156(9) Uiso 1 1 d .
C1 C 0.0961(8) 0.0630(8) 0.9069(6) 0.028(3) Uani 1 1 d .
H1C H 0.0742 0.0833 0.8666 0.033 Uiso 1 1 calc R
H1D H 0.0785 0.0065 0.9089 0.033 Uiso 1 1 calc R
C2 C 0.0487(9) 0.1097(9) 0.9559(6) 0.032(3) Uani 1 1 d .
H2C H -0.0164 0.1015 0.9485 0.039 Uiso 1 1 calc R
H2D H 0.0604 0.1670 0.9504 0.039 Uiso 1 1 calc R
C3 C 0.0763(8) 0.0879(8) 1.0234(6) 0.025(3) Uani 1 1 d .
C4 C 0.2738(8) -0.0842(8) 0.7515(5) 0.024(3) Uani 1 1 d .
H4C H 0.2809 -0.0496 0.7162 0.029 Uiso 1 1 calc R
H4D H 0.3024 -0.1357 0.7436 0.029 Uiso 1 1 calc R
C5 C 0.1728(8) -0.0985(10) 0.7569(6) 0.036(3) Uani 1 1 d .
H5C H 0.1387 -0.0547 0.7361 0.043 Uiso 1 1 calc R
H5D H 0.1552 -0.1484 0.7357 0.043 Uiso 1 1 calc R
C6 C 0.1469(8) -0.1037(8) 0.8224(6) 0.026(3) Uani 1 1 d .
C7 C 0.6003(8) -0.0301(7) 0.7229(5) 0.024(3) Uani 1 1 d .
H7C H 0.5959 0.0169 0.6961 0.029 Uiso 1 1 calc R
H7D H 0.6645 -0.0426 0.7314 0.029 Uiso 1 1 calc R
C8 C 0.5535(11) -0.1016(8) 0.6890(7) 0.041(4) Uani 1 1 d .
H8A H 0.5026 -0.0818 0.6622 0.049 Uiso 1 1 calc R
H8B H 0.5962 -0.1273 0.6633 0.049 Uiso 1 1 calc R
C9 C 0.5195(8) -0.1636(7) 0.7326(5) 0.021(2) Uani 1 1 d .
C10 C 0.7566(8) 0.1930(8) 0.8304(6) 0.027(3) Uani 1 1 d .
H10A H 0.7369 0.2023 0.7873 0.033 Uiso 1 1 calc R
H10B H 0.7722 0.2451 0.8489 0.033 Uiso 1 1 calc R
C11 C 0.8420(10) 0.1402(9) 0.8337(9) 0.050(4) Uani 1 1 d .
H11A H 0.8785 0.1564 0.8005 0.060 Uiso 1 1 calc R
H11B H 0.8773 0.1521 0.8722 0.060 Uiso 1 1 calc R
C12 C 0.8288(9) 0.0498(9) 0.8297(6) 0.032(3) Uani 1 1 d .
C13 C 0.5731(9) 0.3683(7) 0.9722(6) 0.031(3) Uani 1 1 d .
H13A H 0.5256 0.4019 0.9519 0.038 Uiso 1 1 calc R
H13B H 0.5782 0.3819 1.0157 0.038 Uiso 1 1 calc R
C14 C 0.6629(10) 0.3859(9) 0.9449(8) 0.048(4) Uani 1 1 d .
H14A H 0.6833 0.4396 0.9575 0.057 Uiso 1 1 calc R
H14B H 0.6532 0.3857 0.9002 0.057 Uiso 1 1 calc R
C15 C 0.7380(9) 0.3248(8) 0.9645(7) 0.037(3) Uani 1 1 d .
C16 C 0.2595(9) 0.3140(8) 1.0096(7) 0.032(3) Uani 1 1 d .
H16A H 0.2220 0.3330 0.9738 0.038 Uiso 1 1 calc R
H16B H 0.2189 0.2951 1.0396 0.038 Uiso 1 1 calc R
C17 C 0.3134(10) 0.3848(9) 1.0371(7) 0.041(4) Uani 1 1 d .
H17A H 0.3295 0.4199 1.0038 0.049 Uiso 1 1 calc R
H17B H 0.2747 0.4156 1.0626 0.049 Uiso 1 1 calc R
C18 C 0.3993(9) 0.3621(7) 1.0755(6) 0.024(3) Uani 1 1 d .
C19 C 0.2661(7) 0.1907(6) 1.1666(5) 0.015(2) Uani 1 1 d .
C20 C 0.0545(11) 0.1764(10) 1.2929(7) 0.044(4) Uani 1 1 d .
C21 C 0.0398(17) 0.1933(14) 1.3593(8) 0.084(7) Uani 1 1 d .
H21A H 0.0719 0.1538 1.3851 0.126 Uiso 1 1 calc R
H21B H -0.0241 0.1905 1.3651 0.126 Uiso 1 1 calc R
H21C H 0.0622 0.2464 1.3702 0.126 Uiso 1 1 calc R

loop_
_atom_site_aniso_label
_atom_site_aniso_U_11
_atom_site_aniso_U_22
_atom_site_aniso_U_33
_atom_site_aniso_U_23
_atom_site_aniso_U_13
_atom_site_aniso_U_12
Dy1 0.0132(2) 0.0117(2) 0.0096(2) -0.00113(19) 0.00036(19) 0.00052(19)
Dy2 0.0124(2) 0.0123(2) 0.0107(2) -0.00089(19) 0.00027(18) -0.00034(19)
Dy3 0.0162(3) 0.0117(2) 0.0095(2) -0.00100(19) -0.00191(19) 0.00143(19)
Dy4 0.0191(3) 0.0133(2) 0.0118(3) 0.00400(19) -0.0006(2) 0.0011(2)
Dy5 0.0170(3) 0.0326(3) 0.0206(3) -0.0069(2) 0.0014(2) -0.0037(2)
Ge1 0.0131(5) 0.0134(5) 0.0099(5) 0.0000(4) -0.0006(4) 0.0021(4)
Ge2 0.0134(5) 0.0148(5) 0.0085(5) -0.0004(4) -0.0011(4) 0.0006(4)
Ge3 0.0142(5) 0.0135(5) 0.0080(5) 0.0009(4) 0.0006(4) 0.0013(4)
Ge4 0.0154(6) 0.0139(5) 0.0112(5) 0.0022(4) 0.0011(4) -0.0026(4)
Ge5 0.0197(6) 0.0109(5) 0.0124(6) 0.0016(4) -0.0002(5) 0.0001(4)
Ge6 0.0172(6) 0.0122(5) 0.0114(6) 0.0002(4) -0.0001(4) 0.0024(4)
O1 0.018(4) 0.021(4) 0.012(4) 0.002(3) 0.005(3) 0.004(3)
O2 0.013(4) 0.018(4) 0.008(4) 0.002(3) -0.001(3) -0.002(3)
O3 0.023(4) 0.012(4) 0.018(4) -0.002(3) 0.000(3) -0.003(3)
O4 0.018(4) 0.013(4) 0.016(4) 0.003(3) 0.004(3) 0.005(3)
O5 0.018(4) 0.014(4) 0.019(4) 0.003(3) -0.001(3) 0.004(3)
O6 0.0223(19) 0.0212(19) 0.0218(19) 0.0004(10) 0.0009(10) 0.0000(10)
O7 0.023(5) 0.042(5) 0.032(5) -0.005(4) -0.004(4) 0.011(4)
O8 0.028(5) 0.038(5) 0.026(5) -0.011(4) 0.005(4) 0.006(4)
O9 0.016(4) 0.038(5) 0.011(4) -0.004(3) -0.002(3) 0.000(4)
O10 0.019(5) 0.081(8) 0.031(5) -0.015(5) 0.007(4) -0.019(5)
O11 0.026(4) 0.013(4) 0.012(4) -0.009(3) -0.003(3) 0.003(3)
O12 0.034(5) 0.029(5) 0.019(4) -0.012(4) 0.001(4) 0.001(4)
O13 0.020(4) 0.036(5) 0.023(4) 0.005(4) 0.004(3) -0.003(4)
O14 0.037(5) 0.035(5) 0.045(6) -0.003(5) 0.018(5) 0.002(4)
O15 0.036(5) 0.017(4) 0.031(5) 0.007(4) 0.008(4) -0.006(4)
O16 0.033(6) 0.048(7) 0.148(14) 0.020(8) -0.002(7) -0.008(5)
O17 0.031(5) 0.021(4) 0.026(5) 0.000(4) 0.004(4) 0.008(4)
O18 0.048(6) 0.022(5) 0.033(5) -0.007(4) -0.005(4) 0.001(4)
O19 0.025(4) 0.011(4) 0.012(4) -0.004(3) -0.005(3) 0.007(3)
O20 0.013(4) 0.017(4) 0.010(4) 0.004(3) 0.002(3) -0.001(3)
O21 0.018(4) 0.014(4) 0.010(4) 0.003(3) -0.006(3) 0.002(3)
O22 0.022(4) 0.008(3) 0.009(4) -0.002(3) -0.003(3) 0.003(3)
O23 0.017(4) 0.018(4) 0.009(4) 0.008(3) 0.003(3) 0.004(3)
O24 0.017(4) 0.012(4) 0.012(4) 0.002(3) -0.002(3) -0.003(3)
O25 0.022(5) 0.065(7) 0.032(5) -0.020(5) 0.006(4) -0.010(5)
O26 0.021(4) 0.019(4) 0.024(4) -0.012(3) 0.002(3) -0.002(3)
O27 0.016(4) 0.025(4) 0.023(4) -0.008(3) 0.003(3) -0.004(3)
O28 0.046(6) 0.051(6) 0.034(6) -0.005(5) 0.009(5) 0.003(5)
O29 0.072(8) 0.045(6) 0.036(6) 0.004(5) -0.002(5) 0.005(6)
O1W 0.025(4) 0.015(4) 0.007(4) 0.000(3) 0.000(3) 0.001(3)
O2W 0.030(5) 0.034(5) 0.028(5) 0.010(4) -0.001(4) 0.008(4)
O3W 0.046(5) 0.026(4) 0.015(4) 0.009(4) -0.003(4) -0.003(4)
O4W 0.016(4) 0.047(6) 0.048(6) 0.008(5) 0.006(4) -0.005(4)
O5W 0.033(5) 0.031(5) 0.046(6) -0.019(4) 0.004(4) -0.010(4)
O6W 0.027(5) 0.028(5) 0.023(4) -0.009(4) 0.002(4) -0.006(4)
O7W 0.054(7) 0.049(6) 0.052(7) -0.002(5) 0.001(5) -0.001(5)
O9W 0.098(14) 0.101(14) 0.21(2) -0.037(15) 0.028(14) 0.000(11)
O11W 0.090(11) 0.062(9) 0.142(15) 0.006(10) 0.010(10) 0.003(8)
C1 0.018(6) 0.034(7) 0.031(7) -0.007(6) -0.003(5) -0.001(5)
C2 0.032(7) 0.042(8) 0.024(7) -0.006(6) 0.004(6) 0.003(6)
C3 0.020(6) 0.033(7) 0.021(6) -0.009(5) 0.001(5) -0.002(5)
C4 0.024(6) 0.041(7) 0.007(5) -0.006(5) 0.000(5) -0.011(5)
C5 0.019(6) 0.068(10) 0.019(7) -0.004(6) -0.003(5) -0.009(6)
C6 0.013(6) 0.030(7) 0.037(7) -0.005(6) 0.005(5) 0.004(5)
C7 0.033(7) 0.030(7) 0.012(6) -0.008(5) 0.008(5) -0.005(5)
C8 0.064(10) 0.031(7) 0.029(8) -0.005(6) 0.014(7) -0.002(7)
C9 0.021(6) 0.020(6) 0.021(6) -0.005(5) -0.005(5) 0.011(5)
C10 0.021(6) 0.029(7) 0.032(7) 0.005(6) 0.001(5) -0.005(5)
C11 0.029(8) 0.041(9) 0.082(13) -0.014(8) 0.017(8) -0.009(7)
C12 0.030(7) 0.047(8) 0.021(7) -0.014(6) 0.011(5) -0.007(6)
C13 0.040(8) 0.018(6) 0.036(8) -0.004(6) 0.002(6) -0.008(6)
C14 0.043(9) 0.028(8) 0.074(12) 0.019(8) 0.013(8) 0.003(7)
C15 0.032(8) 0.026(7) 0.052(9) 0.009(6) 0.002(6) -0.009(6)
C16 0.026(7) 0.027(7) 0.043(8) -0.007(6) 0.002(6) 0.008(6)
C17 0.041(8) 0.033(8) 0.045(9) -0.013(7) -0.014(7) 0.014(7)
C18 0.035(7) 0.013(6) 0.025(7) 0.003(5) 0.004(5) 0.006(5)
C19 0.015(6) 0.015(5) 0.015(6) -0.006(4) -0.003(4) -0.004(4)
C20 0.045(9) 0.056(10) 0.033(8) -0.001(8) 0.004(7) -0.012(8)
C21 0.14(2) 0.085(15) 0.030(10) -0.015(10) 0.009(11) 0.022(14)

loop_
_atom_type_symbol
_atom_type_description
_atom_type_scat_dispersion_real
_atom_type_scat_dispersion_imag
_atom_type_scat_source
H H 0.0000 0.0000 'International Tables Vol C Tables 4.2.6.8 and 6.1.1.4'
C C 0.0033 0.0016 'International Tables Vol C Tables 4.2.6.8 and 6.1.1.4'
O O 0.0106 0.0060 'International Tables Vol C Tables 4.2.6.8 and 6.1.1.4'
Ge Ge 0.1547 1.8001 'International Tables Vol C Tables 4.2.6.8 and 6.1.1.4'
Dy Dy -0.1892 4.4098 'International Tables Vol C Tables 4.2.6.8 and 6.1.1.4'

loop_
_geom_angle_atom_site_label_1
_geom_angle_atom_site_label_2
_geom_angle_atom_site_label_3
_geom_angle
_geom_angle_site_symmetry_1
_geom_angle_site_symmetry_3
O24 Dy1 O21 71.5(2) 3_657 .
O24 Dy1 O23 79.7(3) 3_657 3_657
O21 Dy1 O23 120.7(3) . 3_657
O24 Dy1 O20 120.0(3) 3_657 .
O21 Dy1 O20 82.0(2) . .
O23 Dy1 O20 69.4(2) 3_657 .
O24 Dy1 O17 70.7(3) 3_657 3_657
O21 Dy1 O17 137.1(3) . 3_657
O23 Dy1 O17 70.9(3) 3_657 3_657
O20 Dy1 O17 135.4(3) . 3_657
O24 Dy1 O11 135.2(2) 3_657 .
O21 Dy1 O11 68.4(2) . .
O23 Dy1 O11 139.0(2) 3_657 .
O20 Dy1 O11 73.2(2) . .
O17 Dy1 O11 132.6(3) 3_657 .
O24 Dy1 O27 80.1(3) 3_657 3_657
O21 Dy1 O27 78.7(3) . 3_657
O23 Dy1 O27 145.0(3) 3_657 3_657
O20 Dy1 O27 145.5(3) . 3_657
O17 Dy1 O27 75.6(3) 3_657 3_657
O11 Dy1 O27 73.2(3) . 3_657
O24 Dy1 O6W 139.9(3) 3_657 .
O21 Dy1 O6W 138.5(3) . .
O23 Dy1 O6W 95.6(3) 3_657 .
O20 Dy1 O6W 94.2(3) . .
O17 Dy1 O6W 70.2(3) 3_657 .
O11 Dy1 O6W 70.9(3) . .
O27 Dy1 O6W 82.1(3) 3_657 .
O24 Dy1 Ge6 26.29(17) 3_657 3_657
O21 Dy1 Ge6 97.17(17) . 3_657
O23 Dy1 Ge6 70.23(18) 3_657 3_657
O20 Dy1 Ge6 131.84(17) . 3_657
O17 Dy1 Ge6 44.7(2) 3_657 3_657
O11 Dy1 Ge6 150.70(18) . 3_657
O27 Dy1 Ge6 79.07(19) 3_657 3_657
O6W Dy1 Ge6 114.8(2) . 3_657
O24 Dy1 Dy3 36.70(17) 3_657 3_657
O21 Dy1 Dy3 35.87(17) . 3_657
O23 Dy1 Dy3 107.18(19) 3_657 3_657
O20 Dy1 Dy3 107.98(18) . 3_657
O17 Dy1 Dy3 102.5(2) 3_657 3_657
O11 Dy1 Dy3 99.57(18) . 3_657
O27 Dy1 Dy3 70.40(18) 3_657 3_657
O6W Dy1 Dy3 152.46(19) . 3_657
Ge6 Dy1 Dy3 61.46(2) 3_657 3_657
O23 Dy2 O22 83.4(3) 3_657 3_657
O23 Dy2 O20 69.9(2) 3_657 .
O22 Dy2 O20 123.5(3) 3_657 .
O23 Dy2 O19 115.1(3) 3_657 .
O22 Dy2 O19 68.8(2) 3_657 .
O20 Dy2 O19 78.7(3) . .
O23 Dy2 O4W 140.1(3) 3_657 .
O22 Dy2 O4W 89.8(3) 3_657 .
O20 Dy2 O4W 141.2(3) . .
O19 Dy2 O4W 98.6(3) . .
O23 Dy2 O15 70.8(3) 3_657 3_657
O22 Dy2 O15 73.0(3) 3_657 3_657
O20 Dy2 O15 134.5(3) . 3_657
O19 Dy2 O15 140.1(3) . 3_657
O4W Dy2 O15 69.6(3) . 3_657
O23 Dy2 O9 133.8(2) 3_657 .
O22 Dy2 O9 135.7(2) 3_657 .
O20 Dy2 O9 67.4(2) . .
O19 Dy2 O9 72.7(3) . .
O4W Dy2 O9 74.8(3) . .
O15 Dy2 O9 133.9(3) 3_657 .
O23 Dy2 O5W 83.0(3) 3_657 .
O22 Dy2 O5W 146.5(3) 3_657 .
O20 Dy2 O5W 79.6(3) . .
O19 Dy2 O5W 144.3(3) . .
O4W Dy2 O5W 81.3(3) . .
O15 Dy2 O5W 73.6(3) 3_657 .
O9 Dy2 O5W 72.9(3) . .
O23 Dy2 Ge5 26.17(17) 3_657 3_657
O22 Dy2 Ge5 70.15(17) 3_657 3_657
O20 Dy2 Ge5 95.96(17) . 3_657
O19 Dy2 Ge5 125.55(18) . 3_657
O4W Dy2 Ge5 115.5(2) . 3_657
O15 Dy2 Ge5 46.1(2) 3_657 3_657
O9 Dy2 Ge5 153.81(18) . 3_657
O5W Dy2 Ge5 84.6(2) . 3_657
O21 Dy3 O22 89.1(3) 3_657 3_657
O21 Dy3 O24 72.7(3) 3_657 .
O22 Dy3 O24 129.0(3) 3_657 .
O21 Dy3 O7 159.5(3) 3_657 .
O22 Dy3 O7 98.7(3) 3_657 .
O24 Dy3 O7 115.0(3) . .
O21 Dy3 O19 124.7(3) 3_657 .
O22 Dy3 O19 70.9(2) 3_657 .
O24 Dy3 O19 81.2(3) . .
O7 Dy3 O19 75.8(3) . .
O21 Dy3 O26 88.0(3) 3_657 .
O22 Dy3 O26 148.1(3) 3_657 .
O24 Dy3 O26 80.0(3) . .
O7 Dy3 O26 75.3(3) . .
O19 Dy3 O26 134.4(3) . .
O21 Dy3 O13 76.9(3) 3_657 3_657
O22 Dy3 O13 72.6(3) 3_657 3_657
O24 Dy3 O13 141.5(3) . 3_657
O7 Dy3 O13 87.3(3) . 3_657
O19 Dy3 O13 136.5(3) . 3_657
O26 Dy3 O13 75.9(3) . 3_657
O21 Dy3 Ge4 71.87(18) 3_657 3_657
O22 Dy3 Ge4 26.95(18) 3_657 3_657
O24 Dy3 Ge4 135.58(18) . 3_657
O7 Dy3 Ge4 107.5(2) . 3_657
O19 Dy3 Ge4 97.82(18) . 3_657
O26 Dy3 Ge4 124.2(2) . 3_657
O13 Dy3 Ge4 49.4(2) 3_657 3_657
O21 Dy3 Dy1 36.76(18) 3_657 3_657
O22 Dy3 Dy1 117.59(19) 3_657 3_657
O24 Dy3 Dy1 37.00(18) . 3_657
O7 Dy3 Dy1 143.4(2) . 3_657
O19 Dy3 Dy1 110.20(19) . 3_657
O26 Dy3 Dy1 76.01(18) . 3_657
O13 Dy3 Dy1 107.1(2) 3_657 3_657
Ge4 Dy3 Dy1 107.28(2) 3_657 3_657
O12 Dy4 O2W 77.4(3) 2_656 .
O12 Dy4 O1W 144.3(3) 2_656 .
O2W Dy4 O1W 125.5(3) . .
O12 Dy4 O2 117.3(3) 2_656 .
O2W Dy4 O2 122.6(3) . .
O1W Dy4 O2 75.9(2) . .
O12 Dy4 O3 79.4(3) 2_656 .
O2W Dy4 O3 155.0(3) . .
O1W Dy4 O3 79.2(2) . .
O2 Dy4 O3 61.7(2) . .
O12 Dy4 O3W 70.3(3) 2_656 .
O2W Dy4 O3W 69.9(3) . .
O1W Dy4 O3W 139.4(3) . .
O2 Dy4 O3W 65.8(3) . .
O3 Dy4 O3W 93.6(3) . .
O12 Dy4 O4 68.5(3) 2_656 .
O2W Dy4 O4 117.8(3) . .
O1W Dy4 O4 76.1(2) . .
O2 Dy4 O4 119.0(2) . .
O3 Dy4 O4 60.5(2) . .
O3W Dy4 O4 134.4(3) . .
O12 Dy4 O5 93.9(3) 2_656 .
O2W Dy4 O5 73.1(3) . .
O1W Dy4 O5 71.6(2) . .
O2 Dy4 O5 146.6(2) . .
O3 Dy4 O5 117.9(2) . .
O3W Dy4 O5 142.0(3) . .
O4 Dy4 O5 59.9(2) . .
O12 Dy4 O1 143.4(3) 2_656 .
O2W Dy4 O1 76.6(3) . .
O1W Dy4 O1 72.3(2) . .
O2 Dy4 O1 59.5(2) . .
O3 Dy4 O1 118.9(2) . .
O3W Dy4 O1 76.8(3) . .
O4 Dy4 O1 147.6(2) . .
O5 Dy4 O1 102.6(2) . .
O10 Dy5 O26 152.9(3) 3_557 .
O10 Dy5 O25 149.6(3) 3_557 .
O26 Dy5 O25 53.9(3) . .
O10 Dy5 O29 84.6(4) 3_557 .
O26 Dy5 O29 120.9(3) . .
O25 Dy5 O29 79.4(4) . .
O10 Dy5 O8 73.8(3) 3_557 .
O26 Dy5 O8 79.1(3) . .
O25 Dy5 O8 127.7(3) . .
O29 Dy5 O8 152.1(4) . .
O10 Dy5 O7W 90.0(4) 3_557 .
O26 Dy5 O7W 82.1(3) . .
O25 Dy5 O7W 79.2(4) . .
O29 Dy5 O7W 126.4(4) . .
O8 Dy5 O7W 72.1(3) . .
O10 Dy5 O14 90.4(4) 3_557 3_657
O26 Dy5 O14 88.1(3) . 3_657
O25 Dy5 O14 109.7(4) . 3_657
O29 Dy5 O14 74.4(4) . 3_657
O8 Dy5 O14 88.0(3) . 3_657
O7W Dy5 O14 159.1(4) . 3_657
O10 Dy5 O28 76.1(3) 3_557 .
O26 Dy5 O28 125.1(3) . .
O25 Dy5 O28 73.5(3) . .
O29 Dy5 O28 54.0(4) . .
O8 Dy5 O28 133.1(3) . .
O7W Dy5 O28 72.8(4) . .
O14 Dy5 O28 127.3(3) 3_657 .
O10 Dy5 C20 79.0(4) 3_557 .
O26 Dy5 C20 127.8(4) . .
O25 Dy5 C20 75.0(4) . .
O29 Dy5 C20 26.9(4) . .
O8 Dy5 C20 151.5(4) . .
O7W Dy5 C20 99.8(4) . .
O14 Dy5 C20 100.7(4) 3_657 .
O28 Dy5 C20 27.2(4) . .
O10 Dy5 C19 167.5(4) 3_557 .
O26 Dy5 C19 27.6(3) . .
O25 Dy5 C19 26.5(3) . .
O29 Dy5 C19 101.4(4) . .
O8 Dy5 C19 103.4(3) . .
O7W Dy5 C19 77.6(3) . .
O14 Dy5 C19 101.8(3) 3_657 .
O28 Dy5 C19 98.3(3) . .
C20 Dy5 C19 101.3(4) . .
O19 Ge1 O6 112.4(4) . .
O19 Ge1 O1 103.1(3) . .
O6 Ge1 O1 98.9(4) . .
O19 Ge1 C1 117.5(5) . .
O6 Ge1 C1 104.2(5) . .
O1 Ge1 C1 119.4(5) . .
O20 Ge2 O1 115.3(3) . .
O20 Ge2 O2 103.7(3) . .
O1 Ge2 O2 87.8(3) . .
O20 Ge2 C4 121.5(5) . .
O1 Ge2 C4 114.5(5) . .
O2 Ge2 C4 106.8(4) . .
O21 Ge3 O2 111.1(3) . .
O21 Ge3 O3 103.2(3) . .
O2 Ge3 O3 88.0(3) . .
O21 Ge3 C7 122.3(5) . .
O2 Ge3 C7 117.4(4) . .
O3 Ge3 C7 107.6(4) . .
O22 Ge4 O3 116.6(3) . .
O22 Ge4 O4 104.4(3) . .
O3 Ge4 O4 88.1(3) . .
O22 Ge4 C10 117.5(5) . .
O3 Ge4 C10 110.7(5) . .
O4 Ge4 C10 116.0(4) . .
O22 Ge4 Dy3 35.6(2) . 3_657
O3 Ge4 Dy3 90.5(2) . 3_657
O4 Ge4 Dy3 130.2(2) . 3_657
C10 Ge4 Dy3 110.9(4) . 3_657
O23 Ge5 O4 113.2(3) . .
O23 Ge5 O5 106.2(3) . .
O4 Ge5 O5 88.0(3) . .
O23 Ge5 C13 121.1(5) . .
O4 Ge5 C13 111.4(5) . .
O5 Ge5 C13 111.7(5) . .
O23 Ge5 Dy2 35.3(2) . 3_657
O4 Ge5 Dy2 91.5(2) . 3_657
O5 Ge5 Dy2 135.5(2) . 3_657
C13 Ge5 Dy2 109.7(4) . 3_657
O24 Ge6 O5 108.3(3) . .
O24 Ge6 O6 102.7(3) . .
O5 Ge6 O6 99.6(3) . .
O24 Ge6 C16 123.3(5) . .
O5 Ge6 C16 117.3(5) . .
O6 Ge6 C16 101.1(5) . .
O24 Ge6 Dy1 35.3(2) . 3_657
O5 Ge6 Dy1 94.3(2) . 3_657
O6 Ge6 Dy1 137.9(3) . 3_657
C16 Ge6 Dy1 107.4(4) . 3_657
Ge2 O1 Ge1 122.8(4) . .
Ge2 O1 Dy4 102.0(3) . .
Ge1 O1 Dy4 115.8(3) . .
Ge3 O2 Ge2 129.3(4) . .
Ge3 O2 Dy4 104.8(3) . .
Ge2 O2 Dy4 108.2(3) . .
Ge4 O3 Ge3 130.2(4) . .
Ge4 O3 Dy4 105.6(3) . .
Ge3 O3 Dy4 103.3(3) . .
Ge5 O4 Ge4 130.7(4) . .
Ge5 O4 Dy4 106.4(3) . .
Ge4 O4 Dy4 103.5(3) . .
Ge6 O5 Ge5 123.5(4) . .
Ge6 O5 Dy4 118.0(4) . .
Ge5 O5 Dy4 103.3(3) . .
Ge1 O6 Ge6 133.0(5) . .
C3 O7 Dy3 137.5(8) . .
C3 O8 Dy5 127.2(8) . .
C6 O9 Dy2 146.5(8) . .
C6 O10 Dy5 164.3(10) . 3_557
C9 O11 Dy1 132.3(7) . .
C9 O12 Dy4 148.0(8) . 2_646
C12 O13 Dy3 123.4(8) . 3_657
C12 O14 Dy5 131.2(9) . 3_657
C15 O15 Dy2 154.1(9) . 3_657
C18 O17 Dy1 135.2(8) . 3_657
Ge1 O19 Dy3 117.3(3) . .
Ge1 O19 Dy2 126.4(4) . .
Dy3 O19 Dy2 108.6(3) . .
Ge2 O20 Dy1 132.0(4) . .
Ge2 O20 Dy2 117.4(3) . .
Dy1 O20 Dy2 108.1(3) . .
Ge3 O21 Dy3 131.3(4) . 3_657
Ge3 O21 Dy1 118.6(4) . .
Dy3 O21 Dy1 107.4(3) 3_657 .
Ge4 O22 Dy3 117.5(3) . 3_657
Ge4 O22 Dy2 131.7(4) . 3_657
Dy3 O22 Dy2 110.6(3) 3_657 3_657
Ge5 O23 Dy2 118.5(3) . 3_657
Ge5 O23 Dy1 128.1(4) . 3_657
Dy2 O23 Dy1 109.5(3) 3_657 3_657
Ge6 O24 Dy3 129.5(4) . .
Ge6 O24 Dy1 118.4(3) . 3_657
Dy3 O24 Dy1 106.3(3) . 3_657
C19 O25 Dy5 96.0(7) . .
C19 O26 Dy3 127.9(7) . .
C19 O26 Dy5 94.8(6) . .
Dy3 O26 Dy5 126.0(3) . .
C19 O27 Dy1 135.6(7) . 3_657
C20 O28 Dy5 89.8(9) . .
C20 O29 Dy5 94.7(9) . .
C2 C1 Ge1 115.0(9) . .
C2 C1 H1C 108.5 . .
Ge1 C1 H1C 108.5 . .
C2 C1 H1D 108.5 . .
Ge1 C1 H1D 108.5 . .
H1C C1 H1D 107.5 . .
C1 C2 C3 116.5(11) . .
C1 C2 H2C 108.2 . .
C3 C2 H2C 108.2 . .
C1 C2 H2D 108.2 . .
C3 C2 H2D 108.2 . .
H2C C2 H2D 107.3 . .
O7 C3 O8 121.3(11) . .
O7 C3 C2 120.8(11) . .
O8 C3 C2 117.9(11) . .
C5 C4 Ge2 114.7(8) . .
C5 C4 H4C 108.6 . .
Ge2 C4 H4C 108.6 . .
C5 C4 H4D 108.6 . .
Ge2 C4 H4D 108.6 . .
H4C C4 H4D 107.6 . .
C6 C5 C4 113.7(10) . .
C6 C5 H5C 108.8 . .
C4 C5 H5C 108.8 . .
C6 C5 H5D 108.8 . .
C4 C5 H5D 108.8 . .
H5C C5 H5D 107.7 . .
O10 C6 O9 123.5(12) . .
O10 C6 C5 118.2(11) . .
O9 C6 C5 118.4(10) . .
C8 C7 Ge3 113.7(9) . .
C8 C7 H7C 108.8 . .
Ge3 C7 H7C 108.8 . .
C8 C7 H7D 108.8 . .
Ge3 C7 H7D 108.8 . .
H7C C7 H7D 107.7 . .
C9 C8 C7 112.4(11) . .
C9 C8 H8A 109.1 . .
C7 C8 H8A 109.1 . .
C9 C8 H8B 109.1 . .
C7 C8 H8B 109.1 . .
H8A C8 H8B 107.9 . .
O12 C9 O11 122.7(11) . .
O12 C9 C8 121.4(11) . .
O11 C9 C8 115.8(10) . .
C11 C10 Ge4 114.5(9) . .
C11 C10 H10A 108.6 . .
Ge4 C10 H10A 108.6 . .
C11 C10 H10B 108.6 . .
Ge4 C10 H10B 108.6 . .
H10A C10 H10B 107.6 . .
C12 C11 C10 117.4(12) . .
C12 C11 H11A 108.0 . .
C10 C11 H11A 108.0 . .
C12 C11 H11B 108.0 . .
C10 C11 H11B 108.0 . .
H11A C11 H11B 107.2 . .
O13 C12 O14 124.6(13) . .
O13 C12 C11 115.9(12) . .
O14 C12 C11 119.3(12) . .
C14 C13 Ge5 111.2(9) . .
C14 C13 H13A 109.4 . .
Ge5 C13 H13A 109.4 . .
C14 C13 H13B 109.4 . .
Ge5 C13 H13B 109.4 . .
H13A C13 H13B 108.0 . .
C13 C14 C15 113.4(12) . .
C13 C14 H14A 108.9 . .
C15 C14 H14A 108.9 . .
C13 C14 H14B 108.9 . .
C15 C14 H14B 108.9 . .
H14A C14 H14B 107.7 . .
O16 C15 O15 123.7(13) . .
O16 C15 C14 121.2(12) . .
O15 C15 C14 114.8(12) . .
C17 C16 Ge6 115.4(9) . .
C17 C16 H16A 108.4 . .
Ge6 C16 H16A 108.4 . .
C17 C16 H16B 108.4 . .
Ge6 C16 H16B 108.4 . .
H16A C16 H16B 107.5 . .
C18 C17 C16 114.7(11) . .
C18 C17 H17A 108.6 . .
C16 C17 H17A 108.6 . .
C18 C17 H17B 108.6 . .
C16 C17 H17B 108.6 . .
H17A C17 H17B 107.6 . .
O18 C18 O17 124.4(12) . .
O18 C18 C17 121.9(11) . .
O17 C18 C17 113.6(11) . .
O25 C19 O27 123.2(10) . .
O25 C19 O26 114.8(10) . .
O27 C19 O26 121.9(10) . .
O25 C19 Dy5 57.6(6) . .
O27 C19 Dy5 177.2(8) . .
O26 C19 Dy5 57.6(5) . .
O29 C20 O28 121.5(14) . .
O29 C20 C21 119.3(16) . .
O28 C20 C21 119.2(16) . .
O29 C20 Dy5 58.5(8) . .
O28 C20 Dy5 63.0(8) . .
C21 C20 Dy5 177.7(14) . .
C20 C21 H21A 109.5 . .
C20 C21 H21B 109.5 . .
H21A C21 H21B 109.5 . .
C20 C21 H21C 109.5 . .
H21A C21 H21C 109.5 . .
H21B C21 H21C 109.5 . .

loop_
_geom_bond_atom_site_label_1
_geom_bond_atom_site_label_2
_geom_bond_distance
_geom_bond_site_symmetry_2
Dy1 O24 2.278(7) 3_657
Dy1 O21 2.278(7) .
Dy1 O23 2.316(7) 3_657
Dy1 O20 2.318(7) .
Dy1 O17 2.390(8) 3_657
Dy1 O11 2.452(7) .
Dy1 O27 2.462(7) 3_657
Dy1 O6W 2.500(8) .
Dy1 Ge6 3.4650(12) 3_657
Dy1 Dy3 3.6332(7) 3_657
Dy2 O23 2.281(7) 3_657
Dy2 O22 2.308(7) 3_657
Dy2 O20 2.319(7) .
Dy2 O19 2.328(7) .
Dy2 O4W 2.399(8) .
Dy2 O15 2.421(8) 3_657
Dy2 O9 2.475(8) .
Dy2 O5W 2.478(8) .
Dy2 Ge5 3.4688(12) 3_657
Dy3 O21 2.230(7) 3_657
Dy3 O22 2.241(7) 3_657
Dy3 O24 2.262(7) .
Dy3 O7 2.274(9) .
Dy3 O19 2.277(7) .
Dy3 O26 2.362(7) .
Dy3 O13 2.406(8) 3_657
Dy3 Ge4 3.4168(12) 3_657
Dy3 Dy1 3.6332(7) 3_657
Dy4 O12 2.332(8) 2_656
Dy4 O2W 2.394(8) .
Dy4 O1W 2.433(7) .
Dy4 O2 2.436(7) .
Dy4 O3 2.443(7) .
Dy4 O3W 2.471(8) .
Dy4 O4 2.497(8) .
Dy4 O5 2.537(8) .
Dy4 O1 2.609(7) .
Dy5 O10 2.263(8) 3_557
Dy5 O26 2.369(8) .
Dy5 O25 2.374(9) .
Dy5 O29 2.380(10) .
Dy5 O8 2.385(9) .
Dy5 O7W 2.386(11) .
Dy5 O14 2.396(10) 3_657
Dy5 O28 2.479(10) .
Dy5 C20 2.783(15) .
Dy5 C19 2.797(11) .
Ge1 O19 1.741(7) .
Ge1 O6 1.775(8) .
Ge1 O1 1.806(7) .
Ge1 C1 1.936(12) .
Ge2 O20 1.736(7) .
Ge2 O1 1.801(7) .
Ge2 O2 1.817(7) .
Ge2 C4 1.924(11) .
Ge3 O21 1.737(7) .
Ge3 O2 1.780(7) .
Ge3 O3 1.819(7) .
Ge3 C7 1.927(11) .
Ge4 O22 1.745(7) .
Ge4 O3 1.791(7) .
Ge4 O4 1.792(7) .
Ge4 C10 1.935(12) .
Ge4 Dy3 3.4168(12) 3_657
Ge5 O23 1.741(7) .
Ge5 O4 1.783(7) .
Ge5 O5 1.831(7) .
Ge5 C13 1.926(12) .
Ge5 Dy2 3.4688(12) 3_657
Ge6 O24 1.744(7) .
Ge6 O5 1.791(7) .
Ge6 O6 1.802(8) .
Ge6 C16 1.936(12) .
Ge6 Dy1 3.4650(12) 3_657
O7 C3 1.262(15) .
O8 C3 1.278(14) .
O9 C6 1.266(15) .
O10 C6 1.253(14) .
O10 Dy5 2.263(8) 3_557
O11 C9 1.260(13) .
O12 C9 1.244(14) .
O12 Dy4 2.332(8) 2_646
O13 C12 1.243(15) .
O13 Dy3 2.406(8) 3_657
O14 C12 1.271(16) .
O14 Dy5 2.396(9) 3_657
O15 C15 1.255(15) .
O15 Dy2 2.421(8) 3_657
O16 C15 1.232(17) .
O17 C18 1.283(14) .
O17 Dy1 2.390(8) 3_657
O18 C18 1.229(15) .
O21 Dy3 2.230(7) 3_657
O22 Dy3 2.241(7) 3_657
O22 Dy2 2.308(7) 3_657
O23 Dy2 2.281(7) 3_657
O23 Dy1 2.316(7) 3_657
O24 Dy1 2.278(7) 3_657
O25 C19 1.253(14) .
O26 C19 1.301(13) .
O27 C19 1.284(13) .
O27 Dy1 2.462(7) 3_657
O28 C20 1.270(19) .
O29 C20 1.261(19) .
C1 C2 1.527(17) .
C1 H1C 0.9700 .
C1 H1D 0.9700 .
C2 C3 1.533(17) .
C2 H2C 0.9700 .
C2 H2D 0.9700 .
C4 C5 1.519(16) .
C4 H4C 0.9700 .
C4 H4D 0.9700 .
C5 C6 1.504(18) .
C5 H5C 0.9700 .
C5 H5D 0.9700 .
C7 C8 1.528(18) .
C7 H7C 0.9700 .
C7 H7D 0.9700 .
C8 C9 1.507(18) .
C8 H8A 0.9700 .
C8 H8B 0.9700 .
C10 C11 1.528(19) .
C10 H10A 0.9700 .
C10 H10B 0.9700 .
C11 C12 1.51(2) .
C11 H11A 0.9700 .
C11 H11B 0.9700 .
C13 C14 1.519(19) .
C13 H13A 0.9700 .
C13 H13B 0.9700 .
C14 C15 1.53(2) .
C14 H14A 0.9700 .
C14 H14B 0.9700 .
C16 C17 1.511(19) .
C16 H16A 0.9700 .
C16 H16B 0.9700 .
C17 C18 1.507(18) .
C17 H17A 0.9700 .
C17 H17B 0.9700 .
C20 C21 1.50(2) .
C21 H21A 0.9600 .
C21 H21B 0.9600 .
C21 H21C 0.9600 .

loop_
_geom_torsion_atom_site_label_1
_geom_torsion_atom_site_label_2
_geom_torsion_atom_site_label_3
_geom_torsion_atom_site_label_4
_geom_torsion
_geom_torsion_site_symmetry_1
_geom_torsion_site_symmetry_4
O20 Ge2 O1 Ge1 -40.6(6) . .
O2 Ge2 O1 Ge1 -144.7(5) . .
C4 Ge2 O1 Ge1 107.8(6) . .
O20 Ge2 O1 Dy4 91.3(3) . .
O2 Ge2 O1 Dy4 -12.9(3) . .
C4 Ge2 O1 Dy4 -120.4(4) . .
O19 Ge1 O1 Ge2 37.0(6) . .
O6 Ge1 O1 Ge2 152.7(5) . .
C1 Ge1 O1 Ge2 -95.5(6) . .
O19 Ge1 O1 Dy4 -88.9(4) . .
O6 Ge1 O1 Dy4 26.7(4) . .
C1 Ge1 O1 Dy4 138.6(5) . .
O12 Dy4 O1 Ge2 106.9(5) 2_656 .
O2W Dy4 O1 Ge2 152.7(4) . .
O1W Dy4 O1 Ge2 -72.6(3) . .
O2 Dy4 O1 Ge2 11.1(3) . .
O3 Dy4 O1 Ge2 -6.2(4) . .
O3W Dy4 O1 Ge2 80.6(3) . .
O4 Dy4 O1 Ge2 -85.9(5) . .
O5 Dy4 O1 Ge2 -138.4(3) . .
O12 Dy4 O1 Ge1 -117.2(5) 2_656 .
O2W Dy4 O1 Ge1 -71.4(4) . .
O1W Dy4 O1 Ge1 63.3(4) . .
O2 Dy4 O1 Ge1 147.0(5) . .
O3 Dy4 O1 Ge1 129.7(4) . .
O3W Dy4 O1 Ge1 -143.5(4) . .
O4 Dy4 O1 Ge1 50.0(6) . .
O5 Dy4 O1 Ge1 -2.5(4) . .
O21 Ge3 O2 Ge2 -38.4(6) . .
O3 Ge3 O2 Ge2 -141.8(5) . .
C7 Ge3 O2 Ge2 109.3(6) . .
O21 Ge3 O2 Dy4 91.0(3) . .
O3 Ge3 O2 Dy4 -12.4(3) . .
C7 Ge3 O2 Dy4 -121.3(5) . .
O20 Ge2 O2 Ge3 26.8(6) . .
O1 Ge2 O2 Ge3 142.4(5) . .
C4 Ge2 O2 Ge3 -102.7(6) . .
O20 Ge2 O2 Dy4 -101.3(3) . .
O1 Ge2 O2 Dy4 14.2(3) . .
C4 Ge2 O2 Dy4 129.2(5) . .
O12 Dy4 O2 Ge3 69.6(4) 2_656 .
O2W Dy4 O2 Ge3 161.8(3) . .
O1W Dy4 O2 Ge3 -74.8(3) . .
O3 Dy4 O2 Ge3 10.5(3) . .
O3W Dy4 O2 Ge3 119.1(4) . .
O4 Dy4 O2 Ge3 -9.8(4) . .
O5 Dy4 O2 Ge3 -88.1(5) . .
O1 Dy4 O2 Ge3 -152.4(4) . .
O12 Dy4 O2 Ge2 -149.4(3) 2_656 .
O2W Dy4 O2 Ge2 -57.2(4) . .
O1W Dy4 O2 Ge2 66.3(3) . .
O3 Dy4 O2 Ge2 151.5(4) . .
O3W Dy4 O2 Ge2 -99.9(4) . .
O4 Dy4 O2 Ge2 131.3(3) . .
O5 Dy4 O2 Ge2 52.9(6) . .
O1 Dy4 O2 Ge2 -11.3(3) . .
O22 Ge4 O3 Ge3 -31.0(7) . .
O4 Ge4 O3 Ge3 -136.1(6) . .
C10 Ge4 O3 Ge3 106.7(6) . .
Dy3 Ge4 O3 Ge3 -5.9(5) 3_657 .
O22 Ge4 O3 Dy4 92.3(4) . .
O4 Ge4 O3 Dy4 -12.8(3) . .
C10 Ge4 O3 Dy4 -129.9(5) . .
Dy3 Ge4 O3 Dy4 117.4(2) 3_657 .
O21 Ge3 O3 Ge4 25.3(6) . .
O2 Ge3 O3 Ge4 136.5(6) . .
C7 Ge3 O3 Ge4 -105.3(6) . .
O21 Ge3 O3 Dy4 -99.0(3) . .
O2 Ge3 O3 Dy4 12.3(3) . .
C7 Ge3 O3 Dy4 130.5(5) . .
O12 Dy4 O3 Ge4 81.7(4) 2_656 .
O2W Dy4 O3 Ge4 103.8(7) . .
O1W Dy4 O3 Ge4 -69.5(3) . .
O2 Dy4 O3 Ge4 -149.2(4) . .
O3W Dy4 O3 Ge4 150.8(3) . .
O4 Dy4 O3 Ge4 10.5(3) . .
O5 Dy4 O3 Ge4 -7.2(4) . .
O1 Dy4 O3 Ge4 -132.3(3) . .
O12 Dy4 O3 Ge3 -139.3(4) 2_656 .
O2W Dy4 O3 Ge3 -117.2(6) . .
O1W Dy4 O3 Ge3 69.5(3) . .
O2 Dy4 O3 Ge3 -10.2(3) . .
O3W Dy4 O3 Ge3 -70.2(3) . .
O4 Dy4 O3 Ge3 149.5(4) . .
O5 Dy4 O3 Ge3 131.8(3) . .
O1 Dy4 O3 Ge3 6.7(4) . .
O23 Ge5 O4 Ge4 -31.6(7) . .
O5 Ge5 O4 Ge4 -138.4(6) . .
C13 Ge5 O4 Ge4 108.9(7) . .
Dy2 Ge5 O4 Ge4 -2.9(5) 3_657 .
O23 Ge5 O4 Dy4 93.5(4) . .
O5 Ge5 O4 Dy4 -13.3(3) . .
C13 Ge5 O4 Dy4 -126.0(5) . .
Dy2 Ge5 O4 Dy4 122.2(2) 3_657 .
O22 Ge4 O4 Ge5 21.6(6) . .
O3 Ge4 O4 Ge5 138.6(6) . .
C10 Ge4 O4 Ge5 -109.3(6) . .
Dy3 Ge4 O4 Ge5 49.6(7) 3_657 .
O22 Ge4 O4 Dy4 -104.6(3) . .
O3 Ge4 O4 Dy4 12.4(3) . .
C10 Ge4 O4 Dy4 124.5(5) . .
Dy3 Ge4 O4 Dy4 -76.6(3) 3_657 .
O12 Dy4 O4 Ge5 119.4(4) 2_656 .
O2W Dy4 O4 Ge5 57.7(4) . .
O1W Dy4 O4 Ge5 -65.5(3) . .
O2 Dy4 O4 Ge5 -130.4(3) . .
O3 Dy4 O4 Ge5 -150.8(4) . .
O3W Dy4 O4 Ge5 146.1(3) . .
O5 Dy4 O4 Ge5 11.1(3) . .
O1 Dy4 O4 Ge5 -52.4(6) . .
O12 Dy4 O4 Ge4 -100.2(4) 2_656 .
O2W Dy4 O4 Ge4 -161.9(3) . .
O1W Dy4 O4 Ge4 74.9(3) . .
O2 Dy4 O4 Ge4 10.1(4) . .
O3 Dy4 O4 Ge4 -10.4(3) . .
O3W Dy4 O4 Ge4 -73.5(5) . .
O5 Dy4 O4 Ge4 151.5(4) . .
O1 Dy4 O4 Ge4 88.0(5) . .
O24 Ge6 O5 Ge5 -46.9(5) . .
O6 Ge6 O5 Ge5 -153.8(5) . .
C16 Ge6 O5 Ge5 98.3(6) . .
Dy1 Ge6 O5 Ge5 -13.7(4) 3_657 .
O24 Ge6 O5 Dy4 84.6(4) . .
O6 Ge6 O5 Dy4 -22.3(4) . .
C16 Ge6 O5 Dy4 -130.2(5) . .
Dy1 Ge6 O5 Dy4 117.8(3) 3_657 .
O23 Ge5 O5 Ge6 36.5(5) . .
O4 Ge5 O5 Ge6 150.1(5) . .
C13 Ge5 O5 Ge6 -97.5(6) . .
Dy2 Ge5 O5 Ge6 60.0(6) 3_657 .
O23 Ge5 O5 Dy4 -100.7(3) . .
O4 Ge5 O5 Dy4 12.9(3) . .
C13 Ge5 O5 Dy4 125.3(5) . .
Dy2 Ge5 O5 Dy4 -77.2(4) 3_657 .
O12 Dy4 O5 Ge6 147.0(4) 2_656 .
O2W Dy4 O5 Ge6 71.4(4) . .
O1W Dy4 O5 Ge6 -66.4(4) . .
O2 Dy4 O5 Ge6 -52.8(6) . .
O3 Dy4 O5 Ge6 -132.9(4) . .
O3W Dy4 O5 Ge6 84.5(5) . .
O4 Dy4 O5 Ge6 -150.7(5) . .
O1 Dy4 O5 Ge6 -0.1(4) . .
O12 Dy4 O5 Ge5 -72.9(3) 2_656 .
O2W Dy4 O5 Ge5 -148.5(4) . .
O1W Dy4 O5 Ge5 73.7(3) . .
O2 Dy4 O5 Ge5 87.3(5) . .
O3 Dy4 O5 Ge5 7.2(4) . .
O3W Dy4 O5 Ge5 -135.4(4) . .
O4 Dy4 O5 Ge5 -10.6(3) . .
O1 Dy4 O5 Ge5 140.0(3) . .
O19 Ge1 O6 Ge6 8.4(7) . .
O1 Ge1 O6 Ge6 -99.8(6) . .
C1 Ge1 O6 Ge6 136.7(7) . .
O24 Ge6 O6 Ge1 -14.5(7) . .
O5 Ge6 O6 Ge1 96.9(6) . .
C16 Ge6 O6 Ge1 -142.6(7) . .
Dy1 Ge6 O6 Ge1 -10.6(8) 3_657 .
O21 Dy3 O7 C3 76.9(16) 3_657 .
O22 Dy3 O7 C3 -171.8(12) 3_657 .
O24 Dy3 O7 C3 -31.1(13) . .
O19 Dy3 O7 C3 -104.2(12) . .
O26 Dy3 O7 C3 40.2(12) . .
O13 Dy3 O7 C3 116.3(12) 3_657 .
Ge4 Dy3 O7 C3 162.0(11) 3_657 .
Dy1 Dy3 O7 C3 0.7(14) 3_657 .
O10 Dy5 O8 C3 -147.7(11) 3_557 .
O26 Dy5 O8 C3 31.8(10) . .
O25 Dy5 O8 C3 56.8(11) . .
O29 Dy5 O8 C3 -107.0(11) . .
O7W Dy5 O8 C3 117.0(11) . .
O14 Dy5 O8 C3 -56.7(10) 3_657 .
O28 Dy5 O8 C3 160.3(9) . .
C20 Dy5 O8 C3 -165.7(11) . .
C19 Dy5 O8 C3 45.0(10) . .
O23 Dy2 O9 C6 97.2(13) 3_657 .
O22 Dy2 O9 C6 -123.6(13) 3_657 .
O20 Dy2 O9 C6 121.0(13) . .
O19 Dy2 O9 C6 -154.3(13) . .
O4W Dy2 O9 C6 -50.0(13) . .
O15 Dy2 O9 C6 -9.7(14) 3_657 .
O5W Dy2 O9 C6 35.4(13) . .
Ge5 Dy2 O9 C6 67.3(14) 3_657 .
O24 Dy1 O11 C9 79.7(10) 3_657 .
O21 Dy1 O11 C9 107.9(10) . .
O23 Dy1 O11 C9 -139.7(9) 3_657 .
O20 Dy1 O11 C9 -164.3(10) . .
O17 Dy1 O11 C9 -27.2(11) 3_657 .
O27 Dy1 O11 C9 23.7(10) 3_657 .
O6W Dy1 O11 C9 -63.6(10) . .
Ge6 Dy1 O11 C9 43.3(11) 3_657 .
Dy3 Dy1 O11 C9 89.7(10) 3_657 .
O6 Ge1 O19 Dy3 43.4(5) . .
O1 Ge1 O19 Dy3 148.9(4) . .
C1 Ge1 O19 Dy3 -77.5(6) . .
O6 Ge1 O19 Dy2 -170.8(4) . .
O1 Ge1 O19 Dy2 -65.3(5) . .
C1 Ge1 O19 Dy2 68.3(6) . .
O21 Dy3 O19 Ge1 -126.0(4) 3_657 .
O22 Dy3 O19 Ge1 159.2(5) 3_657 .
O24 Dy3 O19 Ge1 -64.2(4) . .
O7 Dy3 O19 Ge1 54.5(4) . .
O26 Dy3 O19 Ge1 2.4(6) . .
O13 Dy3 O19 Ge1 124.8(4) 3_657 .
Ge4 Dy3 O19 Ge1 160.7(4) 3_657 .
Dy1 Dy3 O19 Ge1 -87.6(4) 3_657 .
O21 Dy3 O19 Dy2 82.5(4) 3_657 .
O22 Dy3 O19 Dy2 7.7(3) 3_657 .
O24 Dy3 O19 Dy2 144.3(3) . .
O7 Dy3 O19 Dy2 -97.0(4) . .
O26 Dy3 O19 Dy2 -149.1(3) . .
O13 Dy3 O19 Dy2 -26.7(5) 3_657 .
Ge4 Dy3 O19 Dy2 9.2(3) 3_657 .
Dy1 Dy3 O19 Dy2 120.9(2) 3_657 .
O23 Dy2 O19 Ge1 132.7(4) 3_657 .
O22 Dy2 O19 Ge1 -155.7(5) 3_657 .
O20 Dy2 O19 Ge1 71.4(5) . .
O4W Dy2 O19 Ge1 -69.3(5) . .
O15 Dy2 O19 Ge1 -137.7(5) 3_657 .
O9 Dy2 O19 Ge1 1.8(4) . .
O5W Dy2 O19 Ge1 17.8(8) . .
Ge5 Dy2 O19 Ge1 160.7(3) 3_657 .
O23 Dy2 O19 Dy3 -79.1(3) 3_657 .
O22 Dy2 O19 Dy3 -7.5(3) 3_657 .
O20 Dy2 O19 Dy3 -140.4(3) . .
O4W Dy2 O19 Dy3 78.9(4) . .
O15 Dy2 O19 Dy3 10.5(6) 3_657 .
O9 Dy2 O19 Dy3 150.0(4) . .
O5W Dy2 O19 Dy3 166.0(4) . .
Ge5 Dy2 O19 Dy3 -51.2(4) 3_657 .
O1 Ge2 O20 Dy1 -140.0(5) . .
O2 Ge2 O20 Dy1 -45.9(5) . .
C4 Ge2 O20 Dy1 74.1(6) . .
O1 Ge2 O20 Dy2 60.1(5) . .
O2 Ge2 O20 Dy2 154.1(4) . .
C4 Ge2 O20 Dy2 -85.9(5) . .
O24 Dy1 O20 Ge2 121.5(5) 3_657 .
O21 Dy1 O20 Ge2 58.3(5) . .
O23 Dy1 O20 Ge2 -174.6(6) 3_657 .
O17 Dy1 O20 Ge2 -146.1(4) 3_657 .
O11 Dy1 O20 Ge2 -11.6(5) . .
O27 Dy1 O20 Ge2 2.0(8) 3_657 .
O6W Dy1 O20 Ge2 -80.2(5) . .
Ge6 Dy1 O20 Ge2 150.7(4) 3_657 .
Dy3 Dy1 O20 Ge2 83.3(5) 3_657 .
O24 Dy1 O20 Dy2 -77.2(3) 3_657 .
O21 Dy1 O20 Dy2 -140.4(3) . .
O23 Dy1 O20 Dy2 -13.3(3) 3_657 .
O17 Dy1 O20 Dy2 15.3(5) 3_657 .
O11 Dy1 O20 Dy2 149.8(3) . .
O27 Dy1 O20 Dy2 163.3(3) 3_657 .
O6W Dy1 O20 Dy2 81.2(3) . .
Ge6 Dy1 O20 Dy2 -47.9(4) 3_657 .
Dy3 Dy1 O20 Dy2 -115.4(2) 3_657 .
O23 Dy2 O20 Ge2 177.9(5) 3_657 .
O22 Dy2 O20 Ge2 -114.9(4) 3_657 .
O19 Dy2 O20 Ge2 -59.9(4) . .
O4W Dy2 O20 Ge2 29.9(7) . .
O15 Dy2 O20 Ge2 146.0(4) 3_657 .
O9 Dy2 O20 Ge2 15.9(4) . .
O5W Dy2 O20 Ge2 91.6(4) . .
Ge5 Dy2 O20 Ge2 175.0(3) 3_657 .
O23 Dy2 O20 Dy1 13.4(3) 3_657 .
O22 Dy2 O20 Dy1 80.6(3) 3_657 .
O19 Dy2 O20 Dy1 135.6(3) . .
O4W Dy2 O20 Dy1 -134.6(4) . .
O15 Dy2 O20 Dy1 -18.5(5) 3_657 .
O9 Dy2 O20 Dy1 -148.5(4) . .
O5W Dy2 O20 Dy1 -72.9(3) . .
Ge5 Dy2 O20 Dy1 10.5(3) 3_657 .
O2 Ge3 O21 Dy3 -139.3(5) . 3_657
O3 Ge3 O21 Dy3 -46.3(6) . 3_657
C7 Ge3 O21 Dy3 74.8(7) . 3_657
O2 Ge3 O21 Dy1 62.0(5) . .
O3 Ge3 O21 Dy1 155.1(4) . .
C7 Ge3 O21 Dy1 -83.9(6) . .
O24 Dy1 O21 Ge3 174.5(5) 3_657 .
O23 Dy1 O21 Ge3 -120.2(4) 3_657 .
O20 Dy1 O21 Ge3 -60.1(4) . .
O17 Dy1 O21 Ge3 145.1(4) 3_657 .
O11 Dy1 O21 Ge3 15.0(4) . .
O27 Dy1 O21 Ge3 91.3(4) 3_657 .
O6W Dy1 O21 Ge3 27.3(6) . .
Ge6 Dy1 O21 Ge3 168.5(3) 3_657 .
Dy3 Dy1 O21 Ge3 163.4(6) 3_657 .
O24 Dy1 O21 Dy3 11.1(3) 3_657 3_657
O23 Dy1 O21 Dy3 76.4(4) 3_657 3_657
O20 Dy1 O21 Dy3 136.6(3) . 3_657
O17 Dy1 O21 Dy3 -18.2(5) 3_657 3_657
O11 Dy1 O21 Dy3 -148.4(4) . 3_657
O27 Dy1 O21 Dy3 -72.1(3) 3_657 3_657
O6W Dy1 O21 Dy3 -136.1(3) . 3_657
Ge6 Dy1 O21 Dy3 5.2(3) 3_657 3_657
O3 Ge4 O22 Dy3 46.8(5) . 3_657
O4 Ge4 O22 Dy3 141.9(4) . 3_657
C10 Ge4 O22 Dy3 -88.0(6) . 3_657
O3 Ge4 O22 Dy2 -138.8(5) . 3_657
O4 Ge4 O22 Dy2 -43.7(6) . 3_657
C10 Ge4 O22 Dy2 86.4(6) . 3_657
Dy3 Ge4 O22 Dy2 174.4(8) 3_657 3_657
O4 Ge5 O23 Dy2 56.2(5) . 3_657
O5 Ge5 O23 Dy2 151.1(4) . 3_657
C13 Ge5 O23 Dy2 -80.1(6) . 3_657
O4 Ge5 O23 Dy1 -148.1(4) . 3_657
O5 Ge5 O23 Dy1 -53.2(5) . 3_657
C13 Ge5 O23 Dy1 75.6(7) . 3_657
Dy2 Ge5 O23 Dy1 155.7(8) 3_657 3_657
O5 Ge6 O24 Dy3 -140.1(4) . .
O6 Ge6 O24 Dy3 -35.4(5) . .
C16 Ge6 O24 Dy3 77.2(7) . .
Dy1 Ge6 O24 Dy3 149.1(7) 3_657 .
O5 Ge6 O24 Dy1 70.7(4) . 3_657
O6 Ge6 O24 Dy1 175.5(4) . 3_657
C16 Ge6 O24 Dy1 -72.0(6) . 3_657
O21 Dy3 O24 Ge6 -163.0(5) 3_657 .
O22 Dy3 O24 Ge6 122.9(5) 3_657 .
O7 Dy3 O24 Ge6 -3.5(6) . .
O19 Dy3 O24 Ge6 66.3(5) . .
O26 Dy3 O24 Ge6 -72.0(5) . .
O13 Dy3 O24 Ge6 -123.7(5) 3_657 .
Ge4 Dy3 O24 Ge6 158.5(3) 3_657 .
Dy1 Dy3 O24 Ge6 -151.9(7) 3_657 .
O21 Dy3 O24 Dy1 -11.1(3) 3_657 3_657
O22 Dy3 O24 Dy1 -85.2(4) 3_657 3_657
O7 Dy3 O24 Dy1 148.5(3) . 3_657
O19 Dy3 O24 Dy1 -141.8(3) . 3_657
O26 Dy3 O24 Dy1 80.0(3) . 3_657
O13 Dy3 O24 Dy1 28.3(5) 3_657 3_657
Ge4 Dy3 O24 Dy1 -49.5(4) 3_657 3_657
O10 Dy5 O25 C19 -154.9(8) 3_557 .
O26 Dy5 O25 C19 4.2(7) . .
O29 Dy5 O25 C19 145.7(8) . .
O8 Dy5 O25 C19 -26.7(9) . .
O7W Dy5 O25 C19 -83.8(8) . .
O14 Dy5 O25 C19 76.6(8) 3_657 .
O28 Dy5 O25 C19 -158.9(8) . .
C20 Dy5 O25 C19 172.9(9) . .
O21 Dy3 O26 C19 8.5(9) 3_657 .
O22 Dy3 O26 C19 93.5(10) 3_657 .
O24 Dy3 O26 C19 -64.3(9) . .
O7 Dy3 O26 C19 176.4(9) . .
O19 Dy3 O26 C19 -131.4(8) . .
O13 Dy3 O26 C19 85.4(9) 3_657 .
Ge4 Dy3 O26 C19 74.9(9) 3_657 .
Dy1 Dy3 O26 C19 -26.7(8) 3_657 .
O21 Dy3 O26 Dy5 -125.8(4) 3_657 .
O22 Dy3 O26 Dy5 -40.7(7) 3_657 .
O24 Dy3 O26 Dy5 161.4(5) . .
O7 Dy3 O26 Dy5 42.1(4) . .
O19 Dy3 O26 Dy5 94.3(5) . .
O13 Dy3 O26 Dy5 -48.8(4) 3_657 .
Ge4 Dy3 O26 Dy5 -59.4(5) 3_657 .
Dy1 Dy3 O26 Dy5 -160.9(4) 3_657 .
O10 Dy5 O26 C19 152.6(8) 3_557 .
O25 Dy5 O26 C19 -4.1(6) . .
O29 Dy5 O26 C19 -49.6(7) . .
O8 Dy5 O26 C19 151.5(7) . .
O7W Dy5 O26 C19 78.3(7) . .
O14 Dy5 O26 C19 -120.2(7) 3_657 .
O28 Dy5 O26 C19 15.8(8) . .
C20 Dy5 O26 C19 -18.0(8) . .
O10 Dy5 O26 Dy3 -62.0(9) 3_557 .
O25 Dy5 O26 Dy3 141.4(6) . .
O29 Dy5 O26 Dy3 95.8(5) . .
O8 Dy5 O26 Dy3 -63.1(4) . .
O7W Dy5 O26 Dy3 -136.2(5) . .
O14 Dy5 O26 Dy3 25.3(5) 3_657 .
O28 Dy5 O26 Dy3 161.2(4) . .
C20 Dy5 O26 Dy3 127.4(5) . .
C19 Dy5 O26 Dy3 145.5(9) . .
O10 Dy5 O28 C20 92.9(9) 3_557 .
O26 Dy5 O28 C20 -105.8(9) . .
O25 Dy5 O28 C20 -89.2(9) . .
O29 Dy5 O28 C20 -0.5(9) . .
O8 Dy5 O28 C20 144.2(8) . .
O7W Dy5 O28 C20 -172.7(9) . .
O14 Dy5 O28 C20 13.3(10) 3_657 .
C19 Dy5 O28 C20 -98.5(9) . .
O10 Dy5 O29 C20 -76.3(10) 3_557 .
O26 Dy5 O29 C20 113.7(9) . .
O25 Dy5 O29 C20 77.7(9) . .
O8 Dy5 O29 C20 -115.3(10) . .
O7W Dy5 O29 C20 9.6(11) . .
O14 Dy5 O29 C20 -168.2(10) 3_657 .
O28 Dy5 O29 C20 0.5(9) . .
C19 Dy5 O29 C20 92.6(9) . .
O19 Ge1 C1 C2 81.9(10) . .
O6 Ge1 C1 C2 -43.2(11) . .
O1 Ge1 C1 C2 -152.2(9) . .
Ge1 C1 C2 C3 -56.7(14) . .
Dy3 O7 C3 O8 -81.4(16) . .
Dy3 O7 C3 C2 99.0(14) . .
Dy5 O8 C3 O7 22.2(17) . .
Dy5 O8 C3 C2 -158.1(9) . .
C1 C2 C3 O7 3.8(18) . .
C1 C2 C3 O8 -175.9(11) . .
O20 Ge2 C4 C5 90.2(11) . .
O1 Ge2 C4 C5 -56.0(11) . .
O2 Ge2 C4 C5 -151.3(10) . .
Ge2 C4 C5 C6 -22.8(16) . .
Dy5 O10 C6 O9 130(3) 3_557 .
Dy5 O10 C6 C5 -52(4) 3_557 .
Dy2 O9 C6 O10 58(2) . .
Dy2 O9 C6 C5 -120.0(14) . .
C4 C5 C6 O10 -170.6(12) . .
C4 C5 C6 O9 8.0(19) . .
O21 Ge3 C7 C8 85.7(11) . .
O2 Ge3 C7 C8 -58.3(11) . .
O3 Ge3 C7 C8 -155.4(9) . .
Ge3 C7 C8 C9 -32.8(15) . .
Dy4 O12 C9 O11 -163.0(9) 2_646 .
Dy4 O12 C9 C8 20(2) 2_646 .
Dy1 O11 C9 O12 51.4(16) . .
Dy1 O11 C9 C8 -131.1(10) . .
C7 C8 C9 O12 -146.7(12) . .
C7 C8 C9 O11 35.7(17) . .
O22 Ge4 C10 C11 36.9(12) . .
O3 Ge4 C10 C11 -100.5(11) . .
O4 Ge4 C10 C11 161.3(10) . .
Dy3 Ge4 C10 C11 -1.6(12) 3_657 .
Ge4 C10 C11 C12 36.6(18) . .
Dy3 O13 C12 O14 72.1(15) 3_657 .
Dy3 O13 C12 C11 -104.1(14) 3_657 .
Dy5 O14 C12 O13 -7(2) 3_657 .
Dy5 O14 C12 C11 169.3(11) 3_657 .
C10 C11 C12 O13 -15(2) . .
C10 C11 C12 O14 168.5(13) . .
O23 Ge5 C13 C14 99.1(11) . .
O4 Ge5 C13 C14 -37.9(12) . .
O5 Ge5 C13 C14 -134.6(10) . .
Dy2 Ge5 C13 C14 62.0(11) 3_657 .
Ge5 C13 C14 C15 -47.8(17) . .
Dy2 O15 C15 O16 55(3) 3_657 .
Dy2 O15 C15 C14 -131.2(17) 3_657 .
C13 C14 C15 O16 -158.5(16) . .
C13 C14 C15 O15 28(2) . .
O24 Ge6 C16 C17 87.2(11) . .
O5 Ge6 C16 C17 -52.5(12) . .
O6 Ge6 C16 C17 -159.5(11) . .
Dy1 Ge6 C16 C17 52.0(11) 3_657 .
Ge6 C16 C17 C18 -35.2(17) . .
Dy1 O17 C18 O18 55.0(18) 3_657 .
Dy1 O17 C18 C17 -126.1(11) 3_657 .
C16 C17 C18 O18 -152.5(13) . .
C16 C17 C18 O17 28.6(18) . .
Dy5 O25 C19 O27 176.8(10) . .
Dy5 O25 C19 O26 -6.9(11) . .
Dy1 O27 C19 O25 151.7(9) 3_657 .
Dy1 O27 C19 O26 -24.4(17) 3_657 .
Dy1 O27 C19 Dy5 -103(16) 3_657 .
Dy3 O26 C19 O25 -137.6(9) . .
Dy5 O26 C19 O25 6.9(11) . .
Dy3 O26 C19 O27 38.8(15) . .
Dy5 O26 C19 O27 -176.7(9) . .
Dy3 O26 C19 Dy5 -144.5(8) . .
O10 Dy5 C19 O25 82.9(17) 3_557 .
O26 Dy5 C19 O25 -172.6(12) . .
O29 Dy5 C19 O25 -34.4(8) . .
O8 Dy5 C19 O25 158.6(8) . .
O7W Dy5 C19 O25 90.7(8) . .
O14 Dy5 C19 O25 -110.7(8) 3_657 .
O28 Dy5 C19 O25 20.4(8) . .
C20 Dy5 C19 O25 -7.0(9) . .
O10 Dy5 C19 O27 -25(17) 3_557 .
O26 Dy5 C19 O27 80(16) . .
O25 Dy5 C19 O27 -108(17) . .
O29 Dy5 C19 O27 -142(16) . .
O8 Dy5 C19 O27 51(16) . .
O7W Dy5 C19 O27 -17(16) . .
O14 Dy5 C19 O27 142(16) 3_657 .
O28 Dy5 C19 O27 -87(16) . .
C20 Dy5 C19 O27 -115(16) . .
O10 Dy5 C19 O26 -104.5(15) 3_557 .
O25 Dy5 C19 O26 172.6(12) . .
O29 Dy5 C19 O26 138.2(6) . .
O8 Dy5 C19 O26 -28.8(7) . .
O7W Dy5 C19 O26 -96.7(7) . .
O14 Dy5 C19 O26 61.9(7) 3_657 .
O28 Dy5 C19 O26 -167.0(6) . .
C20 Dy5 C19 O26 165.6(7) . .
Dy5 O29 C20 O28 -0.9(16) . .
Dy5 O29 C20 C21 -179.4(15) . .
Dy5 O28 C20 O29 0.8(15) . .
Dy5 O28 C20 C21 179.3(16) . .
O10 Dy5 C20 O29 99.8(10) 3_557 .
O26 Dy5 C20 O29 -84.5(10) . .
O25 Dy5 C20 O29 -96.2(10) . .
O8 Dy5 C20 O29 117.5(11) . .
O7W Dy5 C20 O29 -172.1(9) . .
O14 Dy5 C20 O29 11.5(10) 3_657 .
O28 Dy5 C20 O29 -179.2(15) . .
C19 Dy5 C20 O29 -92.9(9) . .
O10 Dy5 C20 O28 -81.0(9) 3_557 .
O26 Dy5 C20 O28 94.7(9) . .
O25 Dy5 C20 O28 83.0(9) . .
O29 Dy5 C20 O28 179.2(15) . .
O8 Dy5 C20 O28 -63.3(13) . .
O7W Dy5 C20 O28 7.1(9) . .
O14 Dy5 C20 O28 -169.3(8) 3_657 .
C19 Dy5 C20 O28 86.3(9) . .
O10 Dy5 C20 C21 113(35) 3_557 .
O26 Dy5 C20 C21 -71(35) . .
O25 Dy5 C20 C21 -83(34) . .
O29 Dy5 C20 C21 14(34) . .
O8 Dy5 C20 C21 131(34) . .
O7W Dy5 C20 C21 -159(34) . .
O14 Dy5 C20 C21 25(35) 3_657 .
O28 Dy5 C20 C21 -166(35) . .
C19 Dy5 C20 C21 -79(34) . .
